data_4060939
loop_
_publ_author_name
'Downing, Stephen P.'
'Danopoulos, Andreas A.'

_publ_section_title
;
 Indenyl- and Fluorenyl-Functionalized N-Heterocyclic Carbene Complexes of
 Titanium and Vanadium
;
_journal_coden_ASTM ORGND7
_journal_issue 6
_journal_name_full Organometallics
_journal_page_first 1337
_journal_page_last 1340
_journal_paper_doi 10.1021/om051017z
_journal_volume 25
_journal_year 2006
_chemical_formula_moiety 'C32 H37 Cl N3 Ti'
_chemical_formula_sum 'C32 H37 Cl N3 Ti'
_chemical_formula_weight 547.00
_space_group_crystal_system triclinic
_space_group_IT_number 2
_space_group_name_Hall '-P 1'
_space_group_name_H-M_alt 'P -1'
_cell_angle_alpha 73.535(9)
_cell_angle_beta 86.508(7)
_cell_angle_gamma 71.966(7)
_cell_formula_units_Z 2
_cell_length_a 8.3495(6)
_cell_length_b 10.7139(13)
_cell_length_c 16.8282(19)
_cell_measurement_temperature 120(2)
_cell_volume 1372.1(2)
_diffrn_ambient_temperature 120(2)
_exptl_crystal_density_diffrn 1.324
_cod_duplicate_entry 4074937
_cod_database_code 4060939

loop_
_space_group_symop_id
_space_group_symop_operation_xyz
1 x,y,z
2 -x,-y,-z

loop_
_atom_site_label
_atom_site_type_symbol
_atom_site_fract_x
_atom_site_fract_y
_atom_site_fract_z
_atom_site_U_iso_or_equiv
_atom_site_adp_type
_atom_site_occupancy
_atom_site_symmetry_multiplicity
_atom_site_calc_flag
_atom_site_refinement_flags
_atom_site_disorder_assembly
_atom_site_disorder_group
C1 C 0.2111(3) 0.1132(3) 0.62342(16) 0.0389(6) Uani 1 1 d . . .
H1A H 0.2244 0.0208 0.6199 0.058 Uiso 1 1 calc R . .
H1B H 0.3218 0.1275 0.6211 0.058 Uiso 1 1 calc R . .
H1C H 0.1392 0.1804 0.5769 0.058 Uiso 1 1 calc R . .
C2 C -0.0337(4) 0.1329(4) 0.7037(2) 0.0589(9) Uani 1 1 d . . .
H2A H -0.1004 0.2045 0.6571 0.088 Uiso 1 1 calc R . .
H2B H -0.0747 0.1531 0.7558 0.088 Uiso 1 1 calc R . .
H2C H -0.0446 0.0444 0.7037 0.088 Uiso 1 1 calc R . .
C3 C 0.4775(3) 0.0357(2) 0.82102(12) 0.0177(4) Uani 1 1 d . . .
C4 C 0.7163(3) -0.1470(2) 0.84944(13) 0.0217(4) Uani 1 1 d . . .
H4 H 0.7975 -0.2310 0.8480 0.026 Uiso 1 1 calc R . .
C5 C 0.7256(3) -0.0665(2) 0.89601(13) 0.0222(4) Uani 1 1 d . . .
H5 H 0.8148 -0.0816 0.9334 0.027 Uiso 1 1 calc R . .
C6 C 0.5410(3) 0.1512(2) 0.92044(14) 0.0259(5) Uani 1 1 d . . .
H6A H 0.6336 0.1319 0.9605 0.031 Uiso 1 1 calc R . .
H6B H 0.4365 0.1523 0.9518 0.031 Uiso 1 1 calc R . .
C7 C 0.5181(3) 0.2906(2) 0.85871(15) 0.0285(5) Uani 1 1 d . . .
H7A H 0.5100 0.3583 0.8896 0.034 Uiso 1 1 calc R . .
H7B H 0.6191 0.2863 0.8243 0.034 Uiso 1 1 calc R . .
C8 C 0.3652(3) 0.3389(2) 0.80289(14) 0.0238(4) Uani 1 1 d . . .
C9 C 0.1948(3) 0.3915(2) 0.82489(14) 0.0260(5) Uani 1 1 d . . .
C10 C 0.0863(3) 0.4315(2) 0.75301(14) 0.0262(5) Uani 1 1 d . . .
C11 C 0.1925(3) 0.4157(2) 0.68361(14) 0.0253(5) Uani 1 1 d . . .
C12 C 0.3634(3) 0.3600(2) 0.71476(14) 0.0234(4) Uani 1 1 d . . .
C13 C 0.4949(3) 0.3338(2) 0.65849(15) 0.0296(5) Uani 1 1 d . . .
H13 H 0.6086 0.2916 0.6781 0.036 Uiso 1 1 calc R . .
C14 C 0.4555(4) 0.3699(2) 0.57561(16) 0.0351(6) Uani 1 1 d . . .
H14 H 0.5436 0.3550 0.5377 0.042 Uiso 1 1 calc R . .
C15 C 0.2878(4) 0.4286(3) 0.54533(15) 0.0373(6) Uani 1 1 d . . .
H15 H 0.2652 0.4538 0.4873 0.045 Uiso 1 1 calc R . .
C16 C 0.1566(3) 0.4502(2) 0.59753(15) 0.0326(5) Uani 1 1 d . . .
H16 H 0.0436 0.4876 0.5765 0.039 Uiso 1 1 calc R . .
C17 C -0.0906(3) 0.4770(2) 0.75981(17) 0.0334(5) Uani 1 1 d . . .
H17 H -0.1628 0.5009 0.7128 0.040 Uiso 1 1 calc R . .
C18 C -0.1561(3) 0.4861(2) 0.83529(19) 0.0398(6) Uani 1 1 d . . .
H18 H -0.2748 0.5174 0.8403 0.048 Uiso 1 1 calc R . .
C19 C -0.0503(4) 0.4500(2) 0.90566(17) 0.0397(7) Uani 1 1 d . . .
H19 H -0.0994 0.4587 0.9570 0.048 Uiso 1 1 calc R . .
C20 C 0.1206(3) 0.4028(2) 0.90191(15) 0.0324(5) Uani 1 1 d . . .
H20 H 0.1895 0.3776 0.9503 0.039 Uiso 1 1 calc R . .
C21 C 0.5170(3) -0.1497(2) 0.74875(12) 0.0188(4) Uani 1 1 d . . .
C22 C 0.3985(3) -0.2199(2) 0.77591(13) 0.0203(4) Uani 1 1 d . . .
C23 C 0.3172(3) -0.2240(2) 0.85964(13) 0.0216(4) Uani 1 1 d . . .
H23 H 0.3153 -0.1389 0.8736 0.026 Uiso 1 1 calc R . .
C24 C 0.1366(3) -0.2276(3) 0.85976(17) 0.0336(5) Uani 1 1 d . . .
H24A H 0.0706 -0.1505 0.8155 0.050 Uiso 1 1 calc R . .
H24B H 0.0875 -0.2209 0.9134 0.050 Uiso 1 1 calc R . .
H24C H 0.1353 -0.3135 0.8505 0.050 Uiso 1 1 calc R . .
C25 C 0.4219(3) -0.3454(2) 0.92713(14) 0.0295(5) Uani 1 1 d . . .
H25A H 0.4279 -0.4306 0.9144 0.044 Uiso 1 1 calc R . .
H25B H 0.3691 -0.3449 0.9807 0.044 Uiso 1 1 calc R . .
H25C H 0.5358 -0.3388 0.9296 0.044 Uiso 1 1 calc R . .
C26 C 0.3648(3) -0.2925(2) 0.72537(14) 0.0259(5) Uani 1 1 d . . .
H26 H 0.2851 -0.3412 0.7421 0.031 Uiso 1 1 calc R . .
C27 C 0.4453(3) -0.2949(2) 0.65140(14) 0.0288(5) Uani 1 1 d . . .
H27 H 0.4207 -0.3449 0.6178 0.035 Uiso 1 1 calc R . .
C28 C 0.5617(3) -0.2247(2) 0.62618(14) 0.0268(5) Uani 1 1 d . . .
H28 H 0.6158 -0.2266 0.5750 0.032 Uiso 1 1 calc R . .
C29 C 0.6014(3) -0.1509(2) 0.67437(13) 0.0216(4) Uani 1 1 d . . .
C30 C 0.7343(3) -0.0790(2) 0.64574(14) 0.0254(5) Uani 1 1 d . . .
H30 H 0.7411 -0.0288 0.6866 0.030 Uiso 1 1 calc R . .
C31 C 0.6894(3) 0.0248(3) 0.56096(15) 0.0355(6) Uani 1 1 d . . .
H31A H 0.6850 -0.0223 0.5194 0.053 Uiso 1 1 calc R . .
H31B H 0.7750 0.0721 0.5462 0.053 Uiso 1 1 calc R . .
H31C H 0.5792 0.0916 0.5628 0.053 Uiso 1 1 calc R . .
C32 C 0.9078(3) -0.1830(3) 0.64445(17) 0.0368(6) Uani 1 1 d . . .
H32A H 0.9356 -0.2491 0.6993 0.055 Uiso 1 1 calc R . .
H32B H 0.9930 -0.1353 0.6301 0.055 Uiso 1 1 calc R . .
H32C H 0.9057 -0.2312 0.6031 0.055 Uiso 1 1 calc R . .
Cl1 Cl 0.10115(7) 0.09411(5) 0.90449(3) 0.02632(13) Uani 1 1 d . . .
N1 N 0.1393(2) 0.12803(18) 0.69539(12) 0.0271(4) Uani 1 1 d . . .
N2 N 0.5656(2) -0.08447(16) 0.80365(10) 0.0170(3) Uani 1 1 d . . .
N3 N 0.5800(2) 0.04256(17) 0.87877(11) 0.0205(4) Uani 1 1 d . . .
Ti1 Ti 0.22640(5) 0.18728(4) 0.78094(2) 0.01903(11) Uani 1 1 d . . .

loop_
_atom_site_aniso_label
_atom_site_aniso_U_11
_atom_site_aniso_U_22
_atom_site_aniso_U_33
_atom_site_aniso_U_23
_atom_site_aniso_U_13
_atom_site_aniso_U_12
C1 0.0384(15) 0.0341(14) 0.0393(15) -0.0074(11) -0.0042(11) -0.0054(11)
C2 0.0410(17) 0.100(3) 0.0449(17) -0.0235(18) -0.0004(13) -0.0307(18)
C3 0.0214(10) 0.0177(9) 0.0165(9) -0.0062(7) 0.0020(8) -0.0082(8)
C4 0.0184(10) 0.0212(10) 0.0244(11) -0.0065(8) -0.0019(8) -0.0036(8)
C5 0.0182(10) 0.0257(11) 0.0230(10) -0.0069(8) -0.0016(8) -0.0067(8)
C6 0.0322(12) 0.0247(11) 0.0253(11) -0.0133(9) -0.0023(9) -0.0087(9)
C7 0.0371(13) 0.0224(11) 0.0328(12) -0.0120(9) -0.0012(10) -0.0144(10)
C8 0.0310(12) 0.0163(10) 0.0266(11) -0.0086(8) 0.0042(9) -0.0092(9)
C9 0.0357(13) 0.0156(10) 0.0284(11) -0.0084(8) 0.0073(9) -0.0092(9)
C10 0.0316(12) 0.0151(10) 0.0297(12) -0.0054(9) 0.0057(9) -0.0057(9)
C11 0.0294(12) 0.0168(10) 0.0274(11) -0.0051(8) 0.0033(9) -0.0054(9)
C12 0.0289(12) 0.0152(9) 0.0267(11) -0.0062(8) 0.0062(9) -0.0084(9)
C13 0.0318(13) 0.0219(11) 0.0374(13) -0.0106(10) 0.0105(10) -0.0112(10)
C14 0.0477(16) 0.0261(12) 0.0321(13) -0.0093(10) 0.0185(11) -0.0141(11)
C15 0.0568(17) 0.0290(12) 0.0233(12) -0.0038(10) 0.0044(11) -0.0128(12)
C16 0.0410(14) 0.0234(11) 0.0294(12) -0.0031(9) -0.0022(10) -0.0073(10)
C17 0.0300(13) 0.0180(11) 0.0488(15) -0.0083(10) 0.0050(11) -0.0042(9)
C18 0.0345(14) 0.0232(12) 0.0619(18) -0.0169(12) 0.0206(13) -0.0078(10)
C19 0.0537(17) 0.0264(12) 0.0452(15) -0.0196(11) 0.0286(13) -0.0174(12)
C20 0.0498(15) 0.0206(11) 0.0309(12) -0.0122(9) 0.0116(11) -0.0139(11)
C21 0.0206(10) 0.0148(9) 0.0213(10) -0.0068(8) -0.0031(8) -0.0034(8)
C22 0.0193(10) 0.0155(9) 0.0247(10) -0.0056(8) -0.0026(8) -0.0027(8)
C23 0.0216(11) 0.0179(10) 0.0261(11) -0.0072(8) 0.0023(8) -0.0064(8)
C24 0.0224(12) 0.0360(13) 0.0438(14) -0.0100(11) 0.0047(10) -0.0126(10)
C25 0.0290(12) 0.0309(12) 0.0258(11) -0.0072(9) 0.0025(9) -0.0061(10)
C26 0.0258(12) 0.0218(10) 0.0331(12) -0.0094(9) -0.0037(9) -0.0088(9)
C27 0.0367(13) 0.0221(11) 0.0310(12) -0.0130(9) -0.0058(10) -0.0076(10)
C28 0.0331(12) 0.0240(11) 0.0227(11) -0.0102(9) -0.0018(9) -0.0040(9)
C29 0.0237(11) 0.0185(10) 0.0207(10) -0.0058(8) -0.0004(8) -0.0035(8)
C30 0.0297(12) 0.0250(11) 0.0234(11) -0.0092(9) 0.0071(9) -0.0103(9)
C31 0.0432(15) 0.0304(13) 0.0295(12) -0.0041(10) 0.0050(11) -0.0111(11)
C32 0.0314(13) 0.0353(13) 0.0419(14) -0.0084(11) 0.0069(11) -0.0108(11)
Cl1 0.0325(3) 0.0227(3) 0.0248(3) -0.0070(2) 0.0069(2) -0.0106(2)
N1 0.0158(9) 0.0151(8) 0.0393(11) 0.0068(8) -0.0002(8) -0.0018(7)
N2 0.0176(8) 0.0162(8) 0.0180(8) -0.0055(6) 0.0004(6) -0.0057(7)
N3 0.0230(9) 0.0199(8) 0.0207(9) -0.0075(7) -0.0003(7) -0.0079(7)
Ti1 0.0204(2) 0.01543(18) 0.02147(19) -0.00576(14) 0.00021(14) -0.00519(14)

loop_
_geom_bond_atom_site_label_1
_geom_bond_atom_site_label_2
_geom_bond_distance
_geom_bond_site_symmetry_2
_geom_bond_publ_flag
C1 N1 1.347(3) . ?
C1 H1A 0.9800 . ?
C1 H1B 0.9800 . ?
C1 H1C 0.9800 . ?
C2 N1 1.428(3) . ?
C2 H2A 0.9800 . ?
C2 H2B 0.9800 . ?
C2 H2C 0.9800 . ?
C3 N3 1.365(3) . ?
C3 N2 1.372(3) . ?
C3 Ti1 2.221(2) . ?
C4 C5 1.340(3) . ?
C4 N2 1.389(3) . ?
C4 H4 0.9500 . ?
C5 N3 1.378(3) . ?
C5 H5 0.9500 . ?
C6 N3 1.467(3) . ?
C6 C7 1.521(3) . ?
C6 H6A 0.9900 . ?
C6 H6B 0.9900 . ?
C7 C8 1.497(3) . ?
C7 H7A 0.9900 . ?
C7 H7B 0.9900 . ?
C8 C9 1.427(3) . ?
C8 C12 1.436(3) . ?
C8 Ti1 2.382(2) . ?
C9 C20 1.422(3) . ?
C9 C10 1.438(3) . ?
C9 Ti1 2.437(2) . ?
C10 C17 1.413(3) . ?
C10 C11 1.439(3) . ?
C10 Ti1 2.431(2) . ?
C11 C16 1.416(3) . ?
C11 C12 1.433(3) . ?
C11 Ti1 2.471(2) . ?
C12 C13 1.419(3) . ?
C12 Ti1 2.442(2) . ?
C13 C14 1.369(4) . ?
C13 H13 0.9500 . ?
C14 C15 1.406(4) . ?
C14 H14 0.9500 . ?
C15 C16 1.366(4) . ?
C15 H15 0.9500 . ?
C16 H16 0.9500 . ?
C17 C18 1.369(4) . ?
C17 H17 0.9500 . ?
C18 C19 1.410(4) . ?
C18 H18 0.9500 . ?
C19 C20 1.362(4) . ?
C19 H19 0.9500 . ?
C20 H20 0.9500 . ?
C21 C29 1.400(3) . ?
C21 C22 1.402(3) . ?
C21 N2 1.447(2) . ?
C22 C26 1.395(3) . ?
C22 C23 1.521(3) . ?
C23 C24 1.520(3) . ?
C23 C25 1.525(3) . ?
C23 H23 1.0000 . ?
C24 H24A 0.9800 . ?
C24 H24B 0.9800 . ?
C24 H24C 0.9800 . ?
C25 H25A 0.9800 . ?
C25 H25B 0.9800 . ?
C25 H25C 0.9800 . ?
C26 C27 1.381(3) . ?
C26 H26 0.9500 . ?
C27 C28 1.383(3) . ?
C27 H27 0.9500 . ?
C28 C29 1.396(3) . ?
C28 H28 0.9500 . ?
C29 C30 1.520(3) . ?
C30 C31 1.524(3) . ?
C30 C32 1.533(3) . ?
C30 H30 1.0000 . ?
C31 H31A 0.9800 . ?
C31 H31B 0.9800 . ?
C31 H31C 0.9800 . ?
C32 H32A 0.9800 . ?
C32 H32B 0.9800 . ?
C32 H32C 0.9800 . ?
Cl1 Ti1 2.3703(7) . ?
N1 Ti1 1.984(2) . ?
